data_7242279
loop_
_publ_author_name
'Singh, Amita'
'Singh, Ayushi'
'Singh, Suryabhan'
'Kociok-K\"ohn, Gabriele'
'Muddassir, Mohd.'
'Kumar, Abhinav'

_publ_section_title
;
 Ferrocene decorated unusual mercury(ii) dithiocarbamate coordination
 polymers: crystallographic and computational studies
;
_journal_issue 12
_journal_name_full CrystEngComm
_journal_page_first 2414
_journal_page_last 2423
_journal_paper_doi 10.1039/D0CE01867H
_journal_volume 23
_journal_year 2021
_chemical_formula_moiety 'C14 H16 Fe Hg I N O S2'
_chemical_formula_sum 'C14 H16 Fe Hg I N O S2'
_chemical_formula_weight 661.74
_space_group_crystal_system monoclinic
_space_group_IT_number 14
_space_group_name_Hall '-P 2ybc'
_space_group_name_H-M_alt 'P 1 21/c 1'
_atom_sites_solution_hydrogens geom
_atom_sites_solution_primary dual
_audit_creation_method SHELXL-2018/3
_audit_update_record
;
2020-12-22 deposited with the CCDC.	2021-02-15 downloaded from the CCDC.
;
_cell_angle_alpha 90
_cell_angle_beta 97.731(2)
_cell_angle_gamma 90
_cell_formula_units_Z 4
_cell_length_a 11.8081(2)
_cell_length_b 7.40600(10)
_cell_length_c 19.7888(3)
_cell_measurement_reflns_used 26608
_cell_measurement_temperature 150(2)
_cell_measurement_theta_max 73.0600
_cell_measurement_theta_min 3.7990
_cell_volume 1714.82(5)
_computing_cell_refinement 'CrysAlisPro 1.171.40.67a (Rigaku OD, 2019)'
_computing_data_collection 'CrysAlisPro 1.171.40.67a (Rigaku OD, 2019)'
_computing_data_reduction 'CrysAlisPro 1.171.40.67a (Rigaku OD, 2019)'
_computing_molecular_graphics 'ORTEP3 for Windows - Farrugia, L. J. J. Appl. Crystallogr. 1997, 30, 565'
_computing_publication_material
;
 'WinGX publication routines, Farrugia, 
 L. J., J. Appl. Crystallogr., 1999, 32, 837-838
;
_computing_structure_refinement
;
 SHELXL-2018/3 (Sheldrick, 2018)
 Sheldrick GM (2008) Acta Crystallogr A64:112--122 and 
 C. B. H\"ubschle, G. M. Sheldrick and B. Dittrich
 ShelXle: a Qt graphical user interface for SHELXL
 J. Appl. Cryst., 44, (2011) 1281-1284.
;
_computing_structure_solution
; 
 SHELXT
 Sheldrick, G. M. (2008). Acta Cryst. A64, 112-122.
;
_diffrn_ambient_environment N~2~
_diffrn_ambient_temperature 150.00(10)
_diffrn_detector 'CCD plate'
_diffrn_detector_area_resol_mean 8.1150
_diffrn_detector_type EosS2
_diffrn_measured_fraction_theta_full 1.000
_diffrn_measured_fraction_theta_max 0.997
_diffrn_measurement_device 'four-circle diffractometer'
_diffrn_measurement_device_type 'SuperNova, Dual, Cu at home/near, EosS2'
_diffrn_measurement_method '\w scans'
_diffrn_radiation_monochromator mirror
_diffrn_radiation_probe x-ray
_diffrn_radiation_type 'Cu K\a'
_diffrn_radiation_wavelength 1.54184
_diffrn_reflns_av_unetI/netI 0.0169
_diffrn_reflns_Laue_measured_fraction_full 1.000
_diffrn_reflns_Laue_measured_fraction_max 0.997
_diffrn_reflns_limit_h_max 14
_diffrn_reflns_limit_h_min -14
_diffrn_reflns_limit_k_max 9
_diffrn_reflns_limit_k_min -9
_diffrn_reflns_limit_l_max 24
_diffrn_reflns_limit_l_min -24
_diffrn_reflns_number 6640
_diffrn_reflns_point_group_measured_fraction_full 1.000
_diffrn_reflns_point_group_measured_fraction_max 0.997
_diffrn_reflns_theta_full 67.684
_diffrn_reflns_theta_max 73.179
_diffrn_reflns_theta_min 3.778
_diffrn_source 'micro-focus sealed X-ray tube'
_diffrn_source_type 'SuperNova (Cu) X-ray Source'
_exptl_absorpt_coefficient_mu 38.998
_exptl_absorpt_correction_T_max 0.330
_exptl_absorpt_correction_T_min 0.093
_exptl_absorpt_correction_type analytical
_exptl_absorpt_process_details
;
CrysAlisPro 1.171.40.43a (Rigaku Oxford Diffraction, 2019)
Analytical numeric absorption correction using a multifaceted crystal
			model based on expressions derived by R.C. Clark & J.S. Reid.
(Clark, R. C. & Reid, J. S. (1995). Acta Cryst. A51, 887-897)
Empirical absorption correction using spherical harmonics,
 implemented in SCALE3 ABSPACK scaling algorithm.
;
_exptl_crystal_colour orange
_exptl_crystal_density_diffrn 2.563
_exptl_crystal_description block
_exptl_crystal_F_000 1224
_exptl_crystal_recrystallization_method 'Re-crystallisation from solvent: THF'
_exptl_crystal_size_max 0.140
_exptl_crystal_size_mid 0.088
_exptl_crystal_size_min 0.075
_refine_diff_density_max 1.293
_refine_diff_density_min -2.020
_refine_diff_density_rms 0.254
_refine_ls_extinction_method none
_refine_ls_goodness_of_fit_ref 1.031
_refine_ls_hydrogen_treatment constr
_refine_ls_matrix_type full
_refine_ls_number_parameters 203
_refine_ls_number_reflns 6640
_refine_ls_number_restraints 0
_refine_ls_restrained_S_all 1.031
_refine_ls_R_factor_all 0.0504
_refine_ls_R_factor_gt 0.0471
_refine_ls_shift/su_max 0.000
_refine_ls_shift/su_mean 0.000
_refine_ls_structure_factor_coef Fsqd
_refine_ls_weighting_details 'w=1/[\s^2^(Fo^2^)+(0.1053P)^2^+3.3367P] where P=(Fo^2^+2Fc^2^)/3'
_refine_ls_weighting_scheme calc
_refine_ls_wR_factor_gt 0.1349
_refine_ls_wR_factor_ref 0.1378
_reflns_Friedel_coverage 0.000
_reflns_number_gt 6031
_reflns_number_total 6640
_reflns_threshold_expression 'I > 2\s(I)'
_twin_special_details
;
Component 2 rotated by 179.9246\% 
 around [-0.08 -0.00 1.00] (reciprocal) or [0.00 0.00 1.00] (direct)
;
_cod_data_source_file d0ce01867h2.cif
_cod_data_source_block FcHgI
_cod_depositor_comments 'Adding full bibliography for 7242278--7242280.cif.'
_cod_original_sg_symbol_H-M 'P 21/c'
_cod_database_code 7242279
_shelx_shelxl_version_number 2018/3
_shelx_space_group_comment
;
The symmetry employed for this shelxl refinement is uniquely defined
by the following loop, which should always be used as a source of
symmetry information in preference to the above space-group names.
They are only intended as comments.
;
_shelx_estimated_absorpt_t_min 0.074
_shelx_estimated_absorpt_t_max 0.158
_oxdiff_exptl_absorpt_empirical_full_min 0.461
_oxdiff_exptl_absorpt_empirical_full_max 2.628
_oxdiff_exptl_absorpt_empirical_details
;
Empirical correction (ABSPACK) includes:
- Absorption correction using spherical harmonics
- Frame scaling
;
_oxdiff_twin_integration_method simultaneous

loop_
_space_group_symop_operation_xyz
'x, y, z'
'-x, y+1/2, -z+1/2'
'-x, -y, -z'
'x, -y-1/2, z-1/2'

loop_
_atom_site_label
_atom_site_type_symbol
_atom_site_fract_x
_atom_site_fract_y
_atom_site_fract_z
_atom_site_U_iso_or_equiv
_atom_site_adp_type
_atom_site_occupancy
_atom_site_site_symmetry_order
_atom_site_calc_flag
_atom_site_refinement_flags_posn
_atom_site_refinement_flags_adp
_atom_site_refinement_flags_occupancy
_atom_site_disorder_assembly
_atom_site_disorder_group
Fe Fe 0.21852(11) 0.51022(17) 0.23040(6) 0.0219(3) Uani 1 1 d . . . . .
C1 C 0.2301(11) 0.7854(14) 0.2260(7) 0.047(3) Uani 1 1 d . . . . .
H1 H 0.177016 0.869544 0.239891 0.057 Uiso 1 1 calc R U . . .
C2 C 0.3291(10) 0.7117(14) 0.2682(6) 0.040(2) Uani 1 1 d . . . . .
H2 H 0.353156 0.737139 0.315004 0.048 Uiso 1 1 calc R U . . .
C3 C 0.3823(8) 0.5950(14) 0.2262(5) 0.037(2) Uani 1 1 d . . . . .
H3 H 0.450179 0.528325 0.240257 0.045 Uiso 1 1 calc R U . . .
C4 C 0.3200(8) 0.5913(15) 0.1598(5) 0.037(2) Uani 1 1 d . . . . .
H4 H 0.338065 0.522106 0.122287 0.044 Uiso 1 1 calc R U . . .
C5 C 0.2269(9) 0.7084(15) 0.1597(6) 0.042(2) Uani 1 1 d . . . . .
H5 H 0.170845 0.732634 0.121672 0.050 Uiso 1 1 calc R U . . .
C6 C 0.2278(10) 0.2473(11) 0.2592(5) 0.030(2) Uani 1 1 d . . . . .
H6 H 0.295126 0.175663 0.265457 0.036 Uiso 1 1 calc R U . . .
C7 C 0.1528(11) 0.2642(13) 0.1984(5) 0.040(3) Uani 1 1 d . . . . .
H7 H 0.160319 0.206110 0.156447 0.048 Uiso 1 1 calc R U . . .
C8 C 0.0634(9) 0.3839(15) 0.2105(5) 0.039(2) Uani 1 1 d . . . . .
H8 H 0.000868 0.419549 0.177951 0.047 Uiso 1 1 calc R U . . .
C9 C 0.0836(7) 0.4412(12) 0.2799(5) 0.0289(18) Uani 1 1 d . . . . .
H9 H 0.037326 0.521531 0.301659 0.035 Uiso 1 1 calc R U . . .
C10 C 0.1861(7) 0.3560(11) 0.3106(4) 0.0212(15) Uani 1 1 d . . . . .
C11 C 0.2409(7) 0.3718(10) 0.3831(4) 0.0216(15) Uani 1 1 d . . . . .
H11A H 0.209151 0.477367 0.404804 0.026 Uiso 1 1 calc R U . . .
H11B H 0.324226 0.389933 0.384522 0.026 Uiso 1 1 calc R U . . .
C12 C 0.1017(7) 0.1833(13) 0.4382(4) 0.0273(17) Uani 1 1 d . . . . .
H12A H 0.077972 0.055313 0.432791 0.033 Uiso 1 1 calc R U . . .
H12B H 0.048841 0.256105 0.405945 0.033 Uiso 1 1 calc R U . . .
C13 C 0.0926(11) 0.2434(15) 0.5103(5) 0.041(3) Uani 1 1 d . . . . .
H13A H 0.016509 0.208130 0.521662 0.049 Uiso 0.61(2) 1 calc R U P A 1
H13B H 0.150772 0.178116 0.541787 0.049 Uiso 0.61(2) 1 calc R U P A 1
H13C H 0.141902 0.161914 0.541080 0.049 Uiso 0.39(2) 1 calc R U P A 2
H13D H 0.127264 0.365146 0.515750 0.049 Uiso 0.39(2) 1 calc R U P A 2
C14 C 0.2951(7) 0.0709(10) 0.4328(4) 0.0202(14) Uani 1 1 d . . . . .
N N 0.2187(6) 0.2027(9) 0.4212(3) 0.0194(12) Uani 1 1 d . . . . .
O1 O 0.1065(9) 0.4213(15) 0.5211(6) 0.035(3) Uani 0.61(2) 1 d . . P A 1
H1A H 0.146165 0.464378 0.492810 0.052 Uiso 0.61(2) 1 calc R U P A 1
O1A O -0.0013(18) 0.252(3) 0.5325(12) 0.049(7) Uani 0.39(2) 1 d . . P A 2
H1B H -0.031726 0.352582 0.522530 0.074 Uiso 0.39(2) 1 calc R U P A 2
S1 S 0.43009(16) 0.0940(3) 0.40632(9) 0.0237(4) Uani 1 1 d . . . . .
S2 S 0.26134(18) -0.1255(3) 0.47144(10) 0.0275(4) Uani 1 1 d . . . . .
Hg Hg 0.46032(3) -0.24154(5) 0.48534(2) 0.03535(16) Uani 1 1 d . . . . .
I I 0.59682(5) -0.43291(7) 0.41407(3) 0.02877(17) Uani 1 1 d . . . . .

loop_
_atom_site_aniso_label
_atom_site_aniso_U_11
_atom_site_aniso_U_22
_atom_site_aniso_U_33
_atom_site_aniso_U_23
_atom_site_aniso_U_13
_atom_site_aniso_U_12
Fe 0.0263(6) 0.0179(6) 0.0215(5) 0.0064(4) 0.0029(5) -0.0034(5)
C1 0.051(6) 0.019(5) 0.077(8) 0.008(5) 0.027(6) 0.001(4)
C2 0.049(6) 0.034(5) 0.038(5) -0.003(4) 0.011(4) -0.015(5)
C3 0.027(4) 0.039(5) 0.046(5) 0.008(4) 0.007(4) -0.011(4)
C4 0.036(5) 0.044(6) 0.033(4) 0.010(4) 0.013(4) -0.012(4)
C5 0.040(5) 0.034(5) 0.051(6) 0.030(5) 0.005(4) -0.014(4)
C6 0.053(6) 0.014(4) 0.024(4) 0.003(3) 0.010(4) -0.002(3)
C7 0.067(7) 0.035(6) 0.018(4) -0.002(3) 0.003(4) -0.021(5)
C8 0.042(5) 0.047(6) 0.027(4) 0.018(4) -0.007(4) -0.020(5)
C9 0.025(4) 0.033(5) 0.029(4) 0.014(3) 0.005(3) -0.003(3)
C10 0.027(4) 0.018(4) 0.019(3) 0.006(3) 0.003(3) -0.003(3)
C11 0.029(4) 0.016(4) 0.020(3) 0.004(3) 0.004(3) 0.002(3)
C12 0.024(4) 0.036(5) 0.022(4) 0.009(3) 0.005(3) 0.003(4)
C13 0.048(6) 0.053(7) 0.025(4) 0.006(4) 0.015(4) 0.012(4)
C14 0.026(4) 0.019(4) 0.015(3) -0.001(3) -0.001(3) 0.001(3)
N 0.022(3) 0.019(3) 0.017(3) 0.007(2) 0.001(2) 0.000(3)
O1 0.035(6) 0.033(6) 0.036(6) -0.002(4) 0.005(4) 0.008(4)
O1A 0.034(11) 0.070(16) 0.045(11) 0.018(9) 0.011(9) 0.004(8)
S1 0.0240(9) 0.0219(9) 0.0249(8) 0.0006(7) 0.0029(7) 0.0014(7)
S2 0.0320(9) 0.0212(9) 0.0294(9) 0.0095(8) 0.0041(8) 0.0000(7)
Hg 0.0330(2) 0.0204(2) 0.0488(3) -0.00458(14) -0.00865(18) 0.00573(12)
I 0.0348(3) 0.0212(3) 0.0302(3) 0.00142(19) 0.0041(2) -0.0013(2)

loop_
_atom_type_symbol
_atom_type_description
_atom_type_scat_dispersion_real
_atom_type_scat_dispersion_imag
_atom_type_scat_source
C C 0.0181 0.0091 'International Tables Vol C Tables 4.2.6.8 and 6.1.1.4'
H H 0.0000 0.0000 'International Tables Vol C Tables 4.2.6.8 and 6.1.1.4'
N N 0.0311 0.0180 'International Tables Vol C Tables 4.2.6.8 and 6.1.1.4'
O O 0.0492 0.0322 'International Tables Vol C Tables 4.2.6.8 and 6.1.1.4'
S S 0.3331 0.5567 'International Tables Vol C Tables 4.2.6.8 and 6.1.1.4'
Fe Fe -1.1336 3.1974 'International Tables Vol C Tables 4.2.6.8 and 6.1.1.4'
Hg Hg -4.2923 7.6849 'International Tables Vol C Tables 4.2.6.8 and 6.1.1.4'
I I -0.3257 6.8362 'International Tables Vol C Tables 4.2.6.8 and 6.1.1.4'

loop_
_exptl_crystal_face_index_h
_exptl_crystal_face_index_k
_exptl_crystal_face_index_l
_exptl_crystal_face_perp_dist
-1 4 -5 0.0553
4 -4 -6 0.0454
6 3 0 0.0552
6 1 7 0.0354
-2 1 13 0.0379
-6 1 9 0.0498
-1 -3 11 0.0545
-4 -3 -5 0.0456
-8 0 4 0.0443
8 0 -3 0.0411
0 -4 5 0.0490
-1 1 -12 0.0216

loop_
_geom_angle_atom_site_label_1
_geom_angle_atom_site_label_2
_geom_angle_atom_site_label_3
_geom_angle
_geom_angle_site_symmetry_1
_geom_angle_site_symmetry_3
_geom_angle_publ_flag
C6 Fe C10 41.4(3) . . ?
C6 Fe C5 151.4(5) . . ?
C10 Fe C5 166.3(4) . . ?
C6 Fe C9 69.0(4) . . ?
C10 Fe C9 40.9(3) . . ?
C5 Fe C9 128.4(4) . . ?
C6 Fe C1 165.4(5) . . ?
C10 Fe C1 127.9(4) . . ?
C5 Fe C1 40.9(5) . . ?
C9 Fe C1 109.3(4) . . ?
C6 Fe C3 106.9(5) . . ?
C10 Fe C3 118.9(4) . . ?
C5 Fe C3 67.5(4) . . ?
C9 Fe C3 153.9(4) . . ?
C1 Fe C3 67.9(5) . . ?
C6 Fe C7 40.2(4) . . ?
C10 Fe C7 68.8(3) . . ?
C5 Fe C7 118.7(4) . . ?
C9 Fe C7 68.8(4) . . ?
C1 Fe C7 153.9(6) . . ?
C3 Fe C7 125.6(5) . . ?
C6 Fe C8 68.2(4) . . ?
C10 Fe C8 68.6(3) . . ?
C5 Fe C8 108.8(4) . . ?
C9 Fe C8 40.8(4) . . ?
C1 Fe C8 120.7(5) . . ?
C3 Fe C8 163.5(5) . . ?
C7 Fe C8 40.7(5) . . ?
C6 Fe C4 117.3(4) . . ?
C10 Fe C4 152.3(4) . . ?
C5 Fe C4 40.0(4) . . ?
C9 Fe C4 164.8(4) . . ?
C1 Fe C4 68.3(5) . . ?
C3 Fe C4 40.5(4) . . ?
C7 Fe C4 106.4(4) . . ?
C8 Fe C4 126.4(4) . . ?
C6 Fe C2 125.9(5) . . ?
C10 Fe C2 107.5(4) . . ?
C5 Fe C2 68.9(4) . . ?
C9 Fe C2 120.3(4) . . ?
C1 Fe C2 41.4(5) . . ?
C3 Fe C2 40.1(4) . . ?
C7 Fe C2 162.6(5) . . ?
C8 Fe C2 155.4(5) . . ?
C4 Fe C2 68.6(4) . . ?
C5 C1 C2 107.4(10) . . ?
C5 C1 Fe 69.3(6) . . ?
C2 C1 Fe 69.7(6) . . ?
C5 C1 H1 126.3 . . ?
C2 C1 H1 126.3 . . ?
Fe C1 H1 126.2 . . ?
C3 C2 C1 106.3(10) . . ?
C3 C2 Fe 69.6(6) . . ?
C1 C2 Fe 68.9(6) . . ?
C3 C2 H2 126.8 . . ?
C1 C2 H2 126.8 . . ?
Fe C2 H2 126.2 . . ?
C2 C3 C4 110.0(9) . . ?
C2 C3 Fe 70.4(6) . . ?
C4 C3 Fe 69.9(5) . . ?
C2 C3 H3 125.0 . . ?
C4 C3 H3 125.0 . . ?
Fe C3 H3 126.4 . . ?
C5 C4 C3 107.4(10) . . ?
C5 C4 Fe 69.6(5) . . ?
C3 C4 Fe 69.6(5) . . ?
C5 C4 H4 126.3 . . ?
C3 C4 H4 126.3 . . ?
Fe C4 H4 126.0 . . ?
C4 C5 C1 108.8(10) . . ?
C4 C5 Fe 70.3(5) . . ?
C1 C5 Fe 69.8(6) . . ?
C4 C5 H5 125.6 . . ?
C1 C5 H5 125.6 . . ?
Fe C5 H5 125.9 . . ?
C7 C6 C10 108.7(9) . . ?
C7 C6 Fe 70.6(5) . . ?
C10 C6 Fe 69.5(4) . . ?
C7 C6 H6 125.6 . . ?
C10 C6 H6 125.6 . . ?
Fe C6 H6 125.8 . . ?
C6 C7 C8 108.0(9) . . ?
C6 C7 Fe 69.2(5) . . ?
C8 C7 Fe 69.7(6) . . ?
C6 C7 H7 126.0 . . ?
C8 C7 H7 126.0 . . ?
Fe C7 H7 126.7 . . ?
C7 C8 C9 108.4(8) . . ?
C7 C8 Fe 69.6(6) . . ?
C9 C8 Fe 69.5(5) . . ?
C7 C8 H8 125.8 . . ?
C9 C8 H8 125.8 . . ?
Fe C8 H8 126.7 . . ?
C8 C9 C10 107.5(8) . . ?
C8 C9 Fe 69.8(5) . . ?
C10 C9 Fe 69.1(4) . . ?
C8 C9 H9 126.2 . . ?
C10 C9 H9 126.2 . . ?
Fe C9 H9 126.5 . . ?
C9 C10 C6 107.4(8) . . ?
C9 C10 C11 127.3(7) . . ?
C6 C10 C11 125.3(8) . . ?
C9 C10 Fe 69.9(4) . . ?
C6 C10 Fe 69.1(4) . . ?
C11 C10 Fe 127.0(5) . . ?
C10 C11 N 109.5(6) . . ?
C10 C11 H11A 109.8 . . ?
N C11 H11A 109.8 . . ?
C10 C11 H11B 109.8 . . ?
N C11 H11B 109.8 . . ?
H11A C11 H11B 108.2 . . ?
N C12 C13 112.0(8) . . ?
N C12 H12A 109.2 . . ?
C13 C12 H12A 109.2 . . ?
N C12 H12B 109.2 . . ?
C13 C12 H12B 109.2 . . ?
H12A C12 H12B 107.9 . . ?
O1A C13 C12 121.7(16) . . ?
O1 C13 C12 114.7(9) . . ?
O1 C13 H13A 108.6 . . ?
C12 C13 H13A 108.6 . . ?
O1 C13 H13B 108.6 . . ?
C12 C13 H13B 108.6 . . ?
H13A C13 H13B 107.6 . . ?
O1A C13 H13C 106.9 . . ?
C12 C13 H13C 106.9 . . ?
O1A C13 H13D 106.9 . . ?
C12 C13 H13D 106.9 . . ?
H13C C13 H13D 106.7 . . ?
N C14 S2 120.4(6) . . ?
N C14 S1 120.1(6) . . ?
S2 C14 S1 119.5(5) . . ?
C14 N C12 121.7(7) . . ?
C14 N C11 122.6(7) . . ?
C12 N C11 115.4(6) . . ?
C13 O1 H1A 109.5 . . ?
C13 O1A H1B 109.5 . . ?
C14 S1 Hg 99.6(2) . 3_656 ?
C14 S1 Hg 78.9(3) . . ?
Hg S1 Hg 84.53(5) 3_656 . ?
C14 S2 Hg 94.0(3) . . ?
S2 Hg S1 107.79(7) . 3_656 ?
S2 Hg I 138.66(5) . . ?
S1 Hg I 112.88(4) 3_656 . ?
S2 Hg S1 66.55(6) . . ?
S1 Hg S1 95.47(5) 3_656 . ?
I Hg S1 101.88(4) . . ?
S2 Hg I 93.04(5) . 3_646 ?
S1 Hg I 85.86(5) 3_656 3_646 ?
I Hg I 96.817(17) . 3_646 ?
S1 Hg I 159.01(4) . 3_646 ?
Hg I Hg 83.181(17) . 3_646 ?

loop_
_geom_bond_atom_site_label_1
_geom_bond_atom_site_label_2
_geom_bond_distance
_geom_bond_site_symmetry_2
_geom_bond_publ_flag
Fe C6 2.028(8) . ?
Fe C10 2.033(7) . ?
Fe C5 2.040(9) . ?
Fe C9 2.043(8) . ?
Fe C1 2.045(10) . ?
Fe C3 2.046(9) . ?
Fe C7 2.047(10) . ?
Fe C8 2.047(9) . ?
Fe C4 2.049(9) . ?
Fe C2 2.056(10) . ?
C1 C5 1.426(18) . ?
C1 C2 1.450(18) . ?
C1 H1 0.9500 . ?
C2 C3 1.405(15) . ?
C2 H2 0.9500 . ?
C3 C4 1.417(14) . ?
C3 H3 0.9500 . ?
C4 C5 1.400(16) . ?
C4 H4 0.9500 . ?
C5 H5 0.9500 . ?
C6 C7 1.401(15) . ?
C6 C10 1.434(12) . ?
C6 H6 0.9500 . ?
C7 C8 1.423(17) . ?
C7 H7 0.9500 . ?
C8 C9 1.425(14) . ?
C8 H8 0.9500 . ?
C9 C10 1.426(12) . ?
C9 H9 0.9500 . ?
C10 C11 1.497(10) . ?
C11 N 1.503(10) . ?
C11 H11A 0.9900 . ?
C11 H11B 0.9900 . ?
C12 N 1.472(10) . ?
C12 C13 1.512(12) . ?
C12 H12A 0.9900 . ?
C12 H12B 0.9900 . ?
C13 O1A 1.25(3) . ?
C13 O1 1.341(16) . ?
C13 H13A 0.9900 . ?
C13 H13B 0.9900 . ?
C13 H13C 0.9900 . ?
C13 H13D 0.9900 . ?
C14 N 1.328(10) . ?
C14 S2 1.715(8) . ?
C14 S1 1.752(8) . ?
O1 H1A 0.8400 . ?
O1A H1B 0.8400 . ?
S1 Hg 2.5920(19) 3_656 ?
S1 Hg 2.932(2) . ?
S2 Hg 2.482(2) . ?
Hg I 2.6846(7) . ?
Hg I 3.2546(7) 3_646 ?

loop_
_geom_torsion_atom_site_label_1
_geom_torsion_atom_site_label_2
_geom_torsion_atom_site_label_3
_geom_torsion_atom_site_label_4
_geom_torsion
_geom_torsion_site_symmetry_1
_geom_torsion_site_symmetry_2
_geom_torsion_site_symmetry_3
_geom_torsion_site_symmetry_4
_geom_torsion_publ_flag
C5 C1 C2 C3 0.5(11) . . . . ?
Fe C1 C2 C3 59.8(7) . . . . ?
C5 C1 C2 Fe -59.3(7) . . . . ?
C1 C2 C3 C4 -0.7(11) . . . . ?
Fe C2 C3 C4 58.7(7) . . . . ?
C1 C2 C3 Fe -59.4(7) . . . . ?
C2 C3 C4 C5 0.6(11) . . . . ?
Fe C3 C4 C5 59.6(6) . . . . ?
C2 C3 C4 Fe -59.0(7) . . . . ?
C3 C4 C5 C1 -0.3(10) . . . . ?
Fe C4 C5 C1 59.4(7) . . . . ?
C3 C4 C5 Fe -59.6(6) . . . . ?
C2 C1 C5 C4 -0.1(11) . . . . ?
Fe C1 C5 C4 -59.7(7) . . . . ?
C2 C1 C5 Fe 59.6(7) . . . . ?
C10 C6 C7 C8 0.2(10) . . . . ?
Fe C6 C7 C8 -59.1(7) . . . . ?
C10 C6 C7 Fe 59.3(6) . . . . ?
C6 C7 C8 C9 -0.1(10) . . . . ?
Fe C7 C8 C9 -58.8(6) . . . . ?
C6 C7 C8 Fe 58.8(6) . . . . ?
C7 C8 C9 C10 -0.1(10) . . . . ?
Fe C8 C9 C10 -59.0(6) . . . . ?
C7 C8 C9 Fe 58.9(6) . . . . ?
C8 C9 C10 C6 0.2(9) . . . . ?
Fe C9 C10 C6 -59.2(6) . . . . ?
C8 C9 C10 C11 -178.8(8) . . . . ?
Fe C9 C10 C11 121.8(8) . . . . ?
C8 C9 C10 Fe 59.4(6) . . . . ?
C7 C6 C10 C9 -0.2(10) . . . . ?
Fe C6 C10 C9 59.7(6) . . . . ?
C7 C6 C10 C11 178.8(8) . . . . ?
Fe C6 C10 C11 -121.3(8) . . . . ?
C7 C6 C10 Fe -60.0(6) . . . . ?
C9 C10 C11 N 104.3(9) . . . . ?
C6 C10 C11 N -74.5(9) . . . . ?
Fe C10 C11 N -163.8(5) . . . . ?
N C12 C13 O1A 173.9(14) . . . . ?
N C12 C13 O1 68.1(13) . . . . ?
S2 C14 N C12 -2.5(10) . . . . ?
S1 C14 N C12 175.6(6) . . . . ?
S2 C14 N C11 -175.5(5) . . . . ?
S1 C14 N C11 2.6(10) . . . . ?
C13 C12 N C14 89.2(10) . . . . ?
C13 C12 N C11 -97.3(8) . . . . ?
C10 C11 N C14 99.0(8) . . . . ?
C10 C11 N C12 -74.4(8) . . . . ?
N C14 S1 Hg 90.1(6) . . . 3_656 ?
S2 C14 S1 Hg -91.8(4) . . . 3_656 ?
N C14 S1 Hg 172.6(6) . . . . ?
S2 C14 S1 Hg -9.4(4) . . . . ?
N C14 S2 Hg -171.0(6) . . . . ?
S1 C14 S2 Hg 10.9(4) . . . . ?

loop_
_twin_individual_id
_twin_individual_mass_fraction_refined
_oxdiff_twin_reflns_isolated
_oxdiff_twin_reflns_overlapped
_twin_individual_twin_lattice_type
_twin_individual_twin_matrix_11
_twin_individual_twin_matrix_12
_twin_individual_twin_matrix_13
_twin_individual_twin_matrix_21
_twin_individual_twin_matrix_22
_twin_individual_twin_matrix_23
_twin_individual_twin_matrix_31
_twin_individual_twin_matrix_32
_twin_individual_twin_matrix_33
1 0.6837 27190 17914 ref 1.0000 0.0000 0.0000 0.0000 1.0000 0.0000 0.0000 0.0000 1.0000
2 0.3163 27074 17914 nmt -1.0004 -0.0023 -0.1594 0.0008 -1.0000 0.0002 0.0012 0.0003 1.0000

loop_
_exptl_oxdiff_crystal_face_indexfrac_h
_exptl_oxdiff_crystal_face_indexfrac_k
_exptl_oxdiff_crystal_face_indexfrac_l
_exptl_oxdiff_crystal_face_x
_exptl_oxdiff_crystal_face_y
_exptl_oxdiff_crystal_face_z
-0.5190 4.3209 -5.4076 -0.1769 0.4196 0.8903
3.7805 -3.6494 -6.2578 0.8802 -0.4184 -0.2242
5.7097 3.1704 0.0090 -0.2742 -0.5711 0.7738
5.5404 0.5087 7.4456 -0.4292 -0.9013 0.0586
-2.4929 0.5552 12.5054 -0.8859 -0.0715 -0.4583
-5.9042 0.7552 9.1897 -0.7606 0.4642 -0.4538
-1.1822 -2.7078 10.6017 -0.3639 -0.3091 -0.8787
-4.2223 -3.3736 -4.8036 0.6218 0.5333 -0.5736
-7.5659 -0.1918 3.6582 -0.3336 0.8072 -0.4869
7.5979 -0.0454 -3.3628 0.3435 -0.8307 0.4382
0.3966 -4.3209 5.4628 0.1714 -0.4063 -0.8975
-0.7379 1.0835 -12.1755 0.6191 0.5282 0.5811
